data_7239560
loop_
_publ_author_name
'Duan, Xing'
'Zhang, Qi'
'Cai, Jianfeng'
'Yang, Yu'
'Cui, Yuanjin'
'He, Yabing'
'Wu, Chuande'
'Krishna, Rajamani'
'Chen, Banglin'
'Qian, Guodong'

_publ_section_title
;
 A new metal--organic framework with potential for adsorptive separation
 of methane from carbon dioxide, acetylene, ethylene, and ethane
 established by simulated breakthrough experiments
;
_journal_issue 8
_journal_name_full 'Journal of Materials Chemistry A'
_journal_page_first 2628
_journal_paper_doi 10.1039/c3ta14454b
_journal_volume 2
_journal_year 2014
_chemical_formula_sum 'C31 H22 Cu2 O10'
_chemical_formula_weight 681.57
_space_group_IT_number 194
_space_group_name_Hall '-P 6c 2c'
_space_group_name_H-M_alt 'P 63/m m c'
_symmetry_cell_setting hexagonal
_symmetry_space_group_name_H-M 'P 63/m m c'
_atom_sites_solution_hydrogens geom
_atom_sites_solution_primary direct
_atom_sites_solution_secondary difmap
_audit_creation_method SHELXL-97
_cell_angle_alpha 90.00
_cell_angle_beta 90.00
_cell_angle_gamma 120.00
_cell_formula_units_Z 6
_cell_length_a 18.4819(3)
_cell_length_b 18.4819(3)
_cell_length_c 34.4495(5)
_cell_measurement_reflns_used 11690
_cell_measurement_temperature 293(2)
_cell_measurement_theta_max 58.93
_cell_measurement_theta_min 2.76
_cell_volume 10190.8(3)
_computing_cell_refinement 'CrysAlisPro (Oxford Diffraction Ltd., 2010)'
_computing_data_collection 'CrysAlisPro (Oxford Diffraction Ltd., 2010)'
_computing_data_reduction 'CrysAlisPro (Oxford Diffraction Ltd., 2010)'
_computing_structure_refinement 'SHELXL-97 (Sheldrick, 1997)'
_computing_structure_solution 'SHELXS-97 (Sheldrick, 1990)'
_diffrn_ambient_temperature 293(2)
_diffrn_detector_area_resol_mean 10.3592
_diffrn_measured_fraction_theta_full 0.978
_diffrn_measured_fraction_theta_max 0.978
_diffrn_measurement_device_type 'Xcalibur, Atlas, Gemini ultra'
_diffrn_measurement_method '\w scans'
_diffrn_radiation_monochromator graphite
_diffrn_radiation_source 'fine-focus sealed tube'
_diffrn_radiation_type CuK\a
_diffrn_radiation_wavelength 1.54178
_diffrn_reflns_av_R_equivalents 0.0787
_diffrn_reflns_av_sigmaI/netI 0.0430
_diffrn_reflns_limit_h_max 10
_diffrn_reflns_limit_h_min -19
_diffrn_reflns_limit_k_max 20
_diffrn_reflns_limit_k_min -8
_diffrn_reflns_limit_l_max 38
_diffrn_reflns_limit_l_min -16
_diffrn_reflns_number 11690
_diffrn_reflns_theta_full 58.93
_diffrn_reflns_theta_max 58.93
_diffrn_reflns_theta_min 2.76
_diffrn_standards_interval_count none
_diffrn_standards_interval_time none
_diffrn_standards_number none
_exptl_absorpt_coefficient_mu 0.988
_exptl_absorpt_correction_T_max 0.897
_exptl_absorpt_correction_T_min 0.727
_exptl_absorpt_correction_type empirical
_exptl_absorpt_process_details CrysAlisPro
_exptl_crystal_colour green
_exptl_crystal_density_diffrn 0.666
_exptl_crystal_density_method 'not measured'
_exptl_crystal_description block
_exptl_crystal_F_000 2076
_exptl_crystal_size_max 0.43
_exptl_crystal_size_mid 0.31
_exptl_crystal_size_min 0.11
_platon_squeeze_details
;
;
_refine_diff_density_max 0.396
_refine_diff_density_min -0.297
_refine_diff_density_rms 0.048
_refine_ls_extinction_method none
_refine_ls_goodness_of_fit_ref 1.070
_refine_ls_hydrogen_treatment constr
_refine_ls_matrix_type full
_refine_ls_number_parameters 136
_refine_ls_number_reflns 2713
_refine_ls_number_restraints 0
_refine_ls_restrained_S_all 1.070
_refine_ls_R_factor_all 0.0721
_refine_ls_R_factor_gt 0.0599
_refine_ls_shift/su_max 0.000
_refine_ls_shift/su_mean 0.000
_refine_ls_structure_factor_coef Fsqd
_refine_ls_weighting_details 'calc w=1/[\s^2^(Fo^2^)+(0.0561P)^2^+5.3370P] where P=(Fo^2^+2Fc^2^)/3'
_refine_ls_weighting_scheme calc
_refine_ls_wR_factor_gt 0.1569
_refine_ls_wR_factor_ref 0.1636
_reflns_number_gt 1955
_reflns_number_total 2713
_reflns_threshold_expression >2sigma(I)
_cod_data_source_file c3ta14454b.txt
_cod_data_source_block New
_cod_depositor_comments
;
The following automatic conversions were performed:

data item '_symmetry_cell_setting' value 'Hexagonal' was changed to
'hexagonal' in accordance with the
/home/saulius/struct/COD-crude-data/automatic-downloads/DataCite-retrospective/RSC/depositions/lib/dictionaries/cif_core.dic
dictionary named 'cif_core.dic' version 2.4.2 last updated on
2011-04-26.

Automatic conversion script
Id: cif_fix_values 6909 2019-04-08 15:41:33Z antanas 
;
_cod_original_sg_symbol_H-M P63/mmc
_cod_database_code 7239560

loop_
_symmetry_equiv_pos_as_xyz
'x, y, z'
'-y, x-y, z'
'-x+y, -x, z'
'-x, -y, z+1/2'
'y, -x+y, z+1/2'
'x-y, x, z+1/2'
'y, x, -z'
'x-y, -y, -z'
'-x, -x+y, -z'
'-y, -x, -z+1/2'
'-x+y, y, -z+1/2'
'x, x-y, -z+1/2'
'-x, -y, -z'
'y, -x+y, -z'
'x-y, x, -z'
'x, y, -z-1/2'
'-y, x-y, -z-1/2'
'-x+y, -x, -z-1/2'
'-y, -x, z'
'-x+y, y, z'
'x, x-y, z'
'y, x, z-1/2'
'x-y, -y, z-1/2'
'-x, -x+y, z-1/2'

loop_
_atom_site_label
_atom_site_type_symbol
_atom_site_fract_x
_atom_site_fract_y
_atom_site_fract_z
_atom_site_U_iso_or_equiv
_atom_site_adp_type
_atom_site_occupancy
_atom_site_symmetry_multiplicity
_atom_site_calc_flag
_atom_site_refinement_flags
_atom_site_disorder_assembly
_atom_site_disorder_group
Cu1 Cu 0.47568(2) -0.04864(4) 0.031053(18) 0.0814(3) Uani 1 2 d S . .
O1 O 0.58751(18) 0.02745(16) 0.05077(7) 0.1021(9) Uani 1 1 d . . .
O2 O 0.62863(17) 0.10934(15) -0.00239(8) 0.1007(9) Uani 1 1 d . . .
O3 O 0.43644(18) -0.1271(4) 0.08185(15) 0.174(2) Uani 1 2 d S . .
C1 C 0.6395(3) 0.0906(2) 0.03153(11) 0.0923(12) Uani 1 1 d . . .
C2 C 0.77847(19) 0.22153(19) 0.03237(14) 0.0906(16) Uani 1 2 d S . .
H2A H 0.7684 0.2316 0.0070 0.109 Uiso 1 2 calc SR . .
C3 C 0.7209(3) 0.1491(2) 0.05100(10) 0.0937(12) Uani 1 1 d . . .
C4 C 0.7364(3) 0.1343(3) 0.08877(10) 0.1064(14) Uani 1 1 d . . .
H4A H 0.6980 0.0855 0.1014 0.128 Uiso 1 1 calc R . .
C5 C 0.8085(2) 0.1915(2) 0.10784(14) 0.110(2) Uani 1 2 d S A .
C6 C 0.8207(3) 0.1793(3) 0.15062(16) 0.117(2) Uani 1 2 d S . .
C7 C 0.7963(9) 0.0960(7) 0.1633(2) 0.165(5) Uani 0.50 1 d P A 1
H7A H 0.7760 0.0525 0.1454 0.198 Uiso 0.50 1 calc PR A 1
C8 C 0.8031(8) 0.0799(7) 0.2027(2) 0.162(5) Uani 0.50 1 d P A 1
H8A H 0.7868 0.0270 0.2124 0.194 Uiso 0.50 1 calc PR A 1
C7' C 0.8381(6) 0.2441(6) 0.1762(2) 0.122(3) Uani 0.50 1 d P A 2
C8' C 0.8394(6) 0.2220(6) 0.2171(2) 0.121(4) Uani 0.50 1 d P A 2
C9 C 0.8405(4) 0.1595(4) 0.2282(2) 0.160(3) Uani 1 2 d S . .
C10 C 0.8508(11) 0.2848(10) 0.2500 0.131(6) Uani 0.50 2 d SP . .
C11 C 0.9398(13) 0.3597(10) 0.2500 0.168(7) Uani 0.50 2 d SP A .
C12 C 0.7782(14) 0.2996(12) 0.2500 0.183(11) Uani 0.50 2 d SP A .

loop_
_atom_site_aniso_label
_atom_site_aniso_U_11
_atom_site_aniso_U_22
_atom_site_aniso_U_33
_atom_site_aniso_U_23
_atom_site_aniso_U_13
_atom_site_aniso_U_12
Cu1 0.1082(6) 0.0564(5) 0.0624(4) -0.0007(3) -0.00033(15) 0.0282(2)
O1 0.119(2) 0.0857(18) 0.0674(13) -0.0005(13) -0.0045(14) 0.0250(17)
O2 0.113(2) 0.0746(16) 0.0857(16) 0.0003(13) 0.0014(15) 0.0255(15)
O3 0.197(4) 0.172(5) 0.144(4) 0.096(4) 0.0481(19) 0.086(2)
C1 0.107(3) 0.074(2) 0.073(2) -0.005(2) 0.004(2) 0.028(2)
C2 0.092(3) 0.092(3) 0.068(3) -0.0051(15) 0.0051(15) 0.032(3)
C3 0.101(3) 0.086(3) 0.063(2) -0.0078(19) 0.0005(19) 0.023(2)
C4 0.109(3) 0.093(3) 0.072(2) -0.002(2) 0.001(2) 0.016(2)
C5 0.113(3) 0.113(3) 0.057(3) -0.0004(17) 0.0004(17) 0.020(4)
C6 0.118(3) 0.118(3) 0.067(3) 0.003(2) -0.003(2) 0.024(4)
C7 0.234(13) 0.113(8) 0.062(5) 0.004(5) -0.003(6) 0.023(8)
C8 0.239(13) 0.128(8) 0.061(4) -0.003(5) 0.007(6) 0.049(9)
C7' 0.140(8) 0.128(7) 0.063(4) -0.018(5) -0.005(5) 0.040(6)
C8' 0.149(9) 0.079(6) 0.071(5) -0.005(4) 0.019(5) 0.008(5)
C9 0.201(7) 0.201(7) 0.070(4) -0.005(3) 0.005(3) 0.094(9)
C10 0.161(14) 0.123(11) 0.058(6) 0.000 0.000 0.031(11)
C11 0.221(19) 0.101(11) 0.107(9) 0.000 0.000 0.025(12)
C12 0.27(3) 0.23(3) 0.123(11) 0.000 0.000 0.18(3)

loop_
_atom_type_symbol
_atom_type_description
_atom_type_scat_dispersion_real
_atom_type_scat_dispersion_imag
_atom_type_scat_source
C C 0.0181 0.0091 'International Tables Vol C Tables 4.2.6.8 and 6.1.1.4'
H H 0.0000 0.0000 'International Tables Vol C Tables 4.2.6.8 and 6.1.1.4'
Cu Cu -1.9646 0.5888 'International Tables Vol C Tables 4.2.6.8 and 6.1.1.4'
O O 0.0492 0.0322 'International Tables Vol C Tables 4.2.6.8 and 6.1.1.4'

loop_
_geom_angle_atom_site_label_1
_geom_angle_atom_site_label_2
_geom_angle_atom_site_label_3
_geom_angle
_geom_angle_site_symmetry_1
_geom_angle_site_symmetry_3
O2 Cu1 O2 89.23(16) 13_655 8
O2 Cu1 O1 89.85(12) 13_655 20_655
O2 Cu1 O1 168.38(11) 8 20_655
O2 Cu1 O1 168.38(11) 13_655 .
O2 Cu1 O1 89.85(12) 8 .
O1 Cu1 O1 88.72(18) 20_655 .
O2 Cu1 O3 96.96(14) 13_655 .
O2 Cu1 O3 96.96(14) 8 .
O1 Cu1 O3 94.65(15) 20_655 .
O1 Cu1 O3 94.65(15) . .
O2 Cu1 Cu1 83.30(8) 13_655 13_655
O2 Cu1 Cu1 83.31(8) 8 13_655
O1 Cu1 Cu1 85.08(8) 20_655 13_655
O1 Cu1 Cu1 85.08(8) . 13_655
O3 Cu1 Cu1 179.63(18) . 13_655
C1 O1 Cu1 121.6(2) . .
C1 O2 Cu1 124.0(3) . 13_655
O2 C1 O1 125.8(4) . .
O2 C1 C3 117.1(4) . .
O1 C1 C3 117.0(3) . .
C3 C2 C3 120.7(5) . 19_665
C2 C3 C4 119.4(4) . .
C2 C3 C1 119.9(3) . .
C4 C3 C1 120.5(4) . .
C5 C4 C3 120.6(4) . .
C4 C5 C4 119.4(5) . 19_665
C4 C5 C6 120.2(2) . .
C4 C5 C6 120.2(2) 19_665 .
C7' C6 C7' 66.4(9) . 19_665
C7' C6 C7 77.8(7) . 19_665
C7' C6 C7 123.0(7) 19_665 19_665
C7' C6 C7 123.0(7) . .
C7' C6 C7 77.7(7) 19_665 .
C7 C6 C7 87.5(13) 19_665 .
C7' C6 C5 118.1(7) . .
C7' C6 C5 118.1(7) 19_665 .
C7 C6 C5 117.5(5) 19_665 .
C7 C6 C5 117.5(5) . .
C8 C7 C6 120.3(9) . .
C8 C7 C7 93.5(7) . 19_665
C6 C7 C7 46.2(6) . 19_665
C7 C8 C9 113.1(10) . .
C6 C7' C8' 113.3(9) . .
C6 C7' C7' 56.8(4) . 19_665
C8' C7' C7' 82.5(5) . 19_665
C6 C7' C8' 88.9(6) . 19_665
C8' C7' C8' 34.8(6) . 19_665
C7' C7' C8' 47.7(3) 19_665 19_665
C8' C8' C9 62.4(6) 19_665 .
C8' C8' C7' 97.5(5) 19_665 .
C9 C8' C7' 124.8(10) . .
C8' C8' C10 116.1(7) 19_665 .
C9 C8' C10 114.5(9) . .
C7' C8' C10 120.3(9) . .
C8' C8' C7' 47.7(3) 19_665 19_665
C9 C8' C7' 94.0(7) . 19_665
C7' C8' C7' 49.8(7) . 19_665
C10 C8' C7' 135.6(11) . 19_665
C8' C9 C8' 55.1(11) . 19_665
C8' C9 C9 108.2(6) . 16_556
C8' C9 C9 108.2(6) 19_665 16_556
C8' C9 C8 120.5(9) . .
C8' C9 C8 82.0(8) 19_665 .
C9 C9 C8 124.6(4) 16_556 .
C8' C9 C8 82.0(8) . 19_665
C8' C9 C8 120.5(9) 19_665 19_665
C9 C9 C8 124.6(4) 16_556 19_665
C8 C9 C8 88.6(10) . 19_665
C12 C10 C11 119.4(17) . .
C12 C10 C8' 109.7(11) . .
C11 C10 C8' 110.9(11) . .
C12 C10 C8' 109.7(11) . 16_556
C11 C10 C8' 110.9(11) . 16_556
C8' C10 C8' 93.2(11) . 16_556
C12 C12 C10 110.9(10) 19_665 .

loop_
_geom_bond_atom_site_label_1
_geom_bond_atom_site_label_2
_geom_bond_distance
_geom_bond_site_symmetry_2
Cu1 O2 1.946(3) 13_655
Cu1 O2 1.946(3) 8
Cu1 O1 1.950(3) 20_655
Cu1 O1 1.950(3) .
Cu1 O3 2.154(4) .
Cu1 Cu1 2.6462(13) 13_655
O1 C1 1.267(4) .
O2 C1 1.263(4) .
O2 Cu1 1.946(3) 13_655
C1 C3 1.501(5) .
C2 C3 1.383(4) .
C2 C3 1.383(4) 19_665
C3 C4 1.389(5) .
C4 C5 1.384(5) .
C5 C4 1.384(5) 19_665
C5 C6 1.525(7) .
C6 C7' 1.389(10) .
C6 C7' 1.389(10) 19_665
C6 C7 1.438(12) 19_665
C6 C7 1.439(12) .
C7 C8 1.408(12) .
C7 C7 1.99(2) 19_665
C8 C9 1.548(12) .
C7' C8' 1.472(11) .
C7' C7' 1.520(19) 19_665
C7' C8' 1.973(12) 19_665
C8' C8' 1.136(17) 19_665
C8' C9 1.227(12) .
C8' C10 1.559(14) .
C8' C7' 1.973(12) 19_665
C9 C8' 1.227(12) 19_665
C9 C9 1.500(14) 16_556
C9 C8 1.548(12) 19_665
C10 C12 1.50(2) .
C10 C11 1.53(2) .
C10 C8' 1.559(14) 16_556
C12 C12 1.44(4) 19_665

loop_
_platon_squeeze_void_nr
_platon_squeeze_void_average_x
_platon_squeeze_void_average_y
_platon_squeeze_void_average_z
_platon_squeeze_void_volume
_platon_squeeze_void_count_electrons
_platon_squeeze_void_content
1 -0.043 -0.028 -0.002 6581 1531 ' '
